data_1547017
loop_
_publ_author_name
'Qiu, Shaotong'
'Chen, Lianfen'
'Jiang, Huanfeng'
'Zhu, Shifa'

_publ_section_title
;
 CuCl/Et3N-Catalyzed Synthesis of Indanone-Fused 2-Methylene Pyrrolidines
 from Enynals and Propargylamines.
;
_journal_issue 17
_journal_name_full 'Organic letters'
_journal_page_first 4540
_journal_page_last 4543
_journal_paper_doi 10.1021/acs.orglett.7b02121
_journal_volume 19
_journal_year 2017
_chemical_formula_moiety 'C19 H19 N O2'
_chemical_formula_sum 'C19 H19 N O2'
_chemical_formula_weight 293.35
_space_group_crystal_system monoclinic
_space_group_IT_number 14
_space_group_name_Hall '-P 2ybc'
_space_group_name_H-M_alt 'P 1 21/c 1'
_atom_sites_solution_hydrogens mixed
_atom_sites_solution_primary dual
_audit_creation_date 2017-01-10
_audit_creation_method
;
Olex2 1.2
(compiled 2017.01.04 svn.r3372 for OlexSys, GUI svn.r5289)
;
_cell_angle_alpha 90.0
_cell_angle_beta 109.769(3)
_cell_angle_gamma 90.0
_cell_formula_units_Z 4
_cell_length_a 14.4270(4)
_cell_length_b 6.42046(13)
_cell_length_c 17.0456(5)
_cell_measurement_reflns_used 5675
_cell_measurement_temperature 100.00(10)
_cell_measurement_theta_max 73.3550
_cell_measurement_theta_min 5.3580
_cell_volume 1485.85(7)
_computing_cell_refinement 'CrysAlisPro 1.171.38.43f (Rigaku OD, 2015)'
_computing_data_collection 'CrysAlisPro 1.171.38.43f (Rigaku OD, 2015)'
_computing_data_reduction 'CrysAlisPro 1.171.38.43f (Rigaku OD, 2015)'
_computing_molecular_graphics 'Olex2 (Dolomanov et al., 2009)'
_computing_publication_material 'Olex2 (Dolomanov et al., 2009)'
_computing_structure_refinement 'ShelXL (Sheldrick, 2015)'
_computing_structure_solution 'ShelXT (Sheldrick, 2015)'
_diffrn_ambient_environment N~2~
_diffrn_ambient_temperature 100.00(10)
_diffrn_detector 'CCD plate'
_diffrn_detector_area_resol_mean 5.2684
_diffrn_detector_type AtlasS2
_diffrn_measured_fraction_theta_full 1.000
_diffrn_measured_fraction_theta_max 0.989
_diffrn_measurement_details
;
List of Runs (angles in degrees, time in seconds):

  # Type    Start    End  Width  t~exp~   \w     \q     \k     \f   Frames
--------------------------------------------------------------------------
  1  \w    -63.00  30.00   1.00    1.00    --  -40.98  37.00 -60.00   93
  2  \w     15.00  71.00   1.00    1.00    --   40.98 -99.00 -30.00   56
  3  \w     88.00 123.00   1.00    1.00    --   40.98-169.00 -72.00   35
  4  \w     65.00 108.00   1.00    1.33    --  106.95 -94.00 -30.00   43
  5  \w     38.00 105.00   1.00    1.33    --  106.95 -94.00 -90.00   67
  6  \w     74.00 104.00   1.00    1.33    --  106.95 -94.00-180.00   30
  7  \w     39.00 132.00   1.00    1.33    --  106.95 -45.00 -60.00   93
  8  \w    106.00 177.00   1.00    1.33    --  106.95  30.00-120.00   71
  9  \w    139.00 178.00   1.00    1.33    --  106.95  61.00 -90.00   39
 10  \w    147.00 178.00   1.00    1.33    --  106.95 125.00-180.00   31
 11  \w     79.00 115.00   1.00    1.33    --  106.95  61.00 -90.00   36
 12  \w     61.00 178.00   1.00    1.33    --  106.95  15.00   0.00  117
 13  \w    115.00 142.00   1.00    1.33    --  106.95 115.00 160.00   27
 14  \w     35.00 125.00   1.00    1.33    --  106.95 -45.00 120.00   90
 15  \w     31.00  58.00   1.00    1.33    --  106.95 -94.00 -30.00   27
 16  \w     24.00 105.00   1.00    1.33    --  106.95 -94.00 120.00   81
 17  \w   -111.00 -17.00   1.00    1.00    --  -40.98 -37.00 120.00   94
 18  \w   -106.00 -30.00   1.00    1.00    --  -40.98 -57.00  30.00   76
;
_diffrn_measurement_device 'four-circle diffractometer'
_diffrn_measurement_device_type 'SuperNova, Dual, Cu at zero, AtlasS2'
_diffrn_measurement_method '\w scans'
_diffrn_orient_matrix_type 'CrysAlisPro convention (1999,Acta A55,543-557)'
_diffrn_orient_matrix_UB_11 0.0789883000
_diffrn_orient_matrix_UB_12 0.0301854000
_diffrn_orient_matrix_UB_13 -0.0412983000
_diffrn_orient_matrix_UB_21 0.0814607000
_diffrn_orient_matrix_UB_22 -0.0291971000
_diffrn_orient_matrix_UB_23 0.0852445000
_diffrn_orient_matrix_UB_31 -0.0000628000
_diffrn_orient_matrix_UB_32 -0.2362189000
_diffrn_orient_matrix_UB_33 -0.0158618000
_diffrn_radiation_monochromator mirror
_diffrn_radiation_probe x-ray
_diffrn_radiation_type CuK\a
_diffrn_radiation_wavelength 1.54184
_diffrn_reflns_av_R_equivalents 0.0271
_diffrn_reflns_av_unetI/netI 0.0249
_diffrn_reflns_Laue_measured_fraction_full 1.000
_diffrn_reflns_Laue_measured_fraction_max 0.989
_diffrn_reflns_limit_h_max 17
_diffrn_reflns_limit_h_min -17
_diffrn_reflns_limit_k_max 5
_diffrn_reflns_limit_k_min -7
_diffrn_reflns_limit_l_max 21
_diffrn_reflns_limit_l_min -20
_diffrn_reflns_number 9353
_diffrn_reflns_point_group_measured_fraction_full 1.000
_diffrn_reflns_point_group_measured_fraction_max 0.989
_diffrn_reflns_theta_full 67.684
_diffrn_reflns_theta_max 73.666
_diffrn_reflns_theta_min 5.374
_diffrn_source 'micro-focus sealed X-ray tube'
_diffrn_source_type 'SuperNova (Cu) X-ray Source'
_exptl_absorpt_coefficient_mu 0.673
_exptl_absorpt_correction_T_max 1.00000
_exptl_absorpt_correction_T_min 0.70724
_exptl_absorpt_correction_type multi-scan
_exptl_absorpt_process_details
;
CrysAlisPro 1.171.38.43f (Rigaku Oxford Diffraction, 2015)
Empirical absorption correction using spherical harmonics,
 implemented in SCALE3 ABSPACK scaling algorithm.
;
_exptl_crystal_colour colorless
_exptl_crystal_density_diffrn 1.311
_exptl_crystal_description block
_exptl_crystal_F_000 624
_exptl_crystal_size_max 0.25
_exptl_crystal_size_mid 0.2
_exptl_crystal_size_min 0.16
_refine_diff_density_max 0.259
_refine_diff_density_min -0.233
_refine_diff_density_rms 0.044
_refine_ls_extinction_method none
_refine_ls_goodness_of_fit_ref 1.045
_refine_ls_hydrogen_treatment mixed
_refine_ls_matrix_type full
_refine_ls_number_parameters 209
_refine_ls_number_reflns 2949
_refine_ls_number_restraints 0
_refine_ls_restrained_S_all 1.045
_refine_ls_R_factor_all 0.0423
_refine_ls_R_factor_gt 0.0394
_refine_ls_shift/su_max 0.000
_refine_ls_shift/su_mean 0.000
_refine_ls_structure_factor_coef Fsqd
_refine_ls_weighting_details 'w=1/[\s^2^(Fo^2^)+(0.0518P)^2^+0.5652P] where P=(Fo^2^+2Fc^2^)/3'
_refine_ls_weighting_scheme calc
_refine_ls_wR_factor_gt 0.1002
_refine_ls_wR_factor_ref 0.1027
_reflns_Friedel_coverage 0.000
_reflns_number_gt 2715
_reflns_number_total 2949
_reflns_threshold_expression 'I > 2\s(I)'
_cod_data_source_file ol7b02121_si_005.cif
_cod_data_source_block exp_218
_cod_original_cell_volume 1485.85(6)
_cod_database_code 1547017
_shelx_shelxl_version_number 2014/7
_shelx_space_group_comment
;
The symmetry employed for this shelxl refinement is uniquely defined
by the following loop, which should always be used as a source of
symmetry information in preference to the above space-group names.
They are only intended as comments.
;
_cell_oxdiff_angle_alpha 90.014(2)
_cell_oxdiff_angle_beta 109.753(3)
_cell_oxdiff_angle_gamma 90.036(2)
_cell_oxdiff_length_a 14.4259(5)
_cell_oxdiff_length_b 6.42107(17)
_cell_oxdiff_length_c 17.0436(6)
_cell_oxdiff_measurement_reflns_used 5675
_cell_oxdiff_volume 1485.85(8)
_shelx_estimated_absorpt_t_max 0.900
_shelx_estimated_absorpt_t_min 0.850
_reflns_odcompleteness_completeness 99.93
_reflns_odcompleteness_iscentric 1
_reflns_odcompleteness_theta 66.97
_olex2_refinement_description
;
1. Fixed Uiso
 At 1.2 times of:
  All C(H) groups, All C(H,H) groups
 At 1.5 times of:
  All O(H) groups
2.a Ternary CH refined with riding coordinates:
 C7(H7), C1(H1A)
2.b Secondary CH2 refined with riding coordinates:
 C10(H10A,H10B), C18(H18A,H18B)
2.c Aromatic/amide H refined with riding coordinates:
 C6(H6), C3(H3), C16(H16), C12(H12), C5(H5), C13(H13), C15(H15), C4(H4),
 C14(H14)
2.d Idealised tetrahedral OH refined as rotating group:
 O1(H1), O2(H2)
;
_olex2_submission_special_instructions 'No special instructions were received'
_oxdiff_exptl_absorpt_empirical_details
;
Empirical correction (ABSPACK) includes:
- Absorption correction using spherical harmonics
- Frame scaling
;
_oxdiff_exptl_absorpt_empirical_full_max 1.295
_oxdiff_exptl_absorpt_empirical_full_min 0.589

loop_
_space_group_symop_id
_space_group_symop_operation_xyz
1 'x, y, z'
2 '-x, y+1/2, -z+1/2'
3 '-x, -y, -z'
4 'x, -y-1/2, z-1/2'

loop_
_atom_site_label
_atom_site_type_symbol
_atom_site_fract_x
_atom_site_fract_y
_atom_site_fract_z
_atom_site_U_iso_or_equiv
_atom_site_adp_type
_atom_site_occupancy
_atom_site_site_symmetry_order
_atom_site_calc_flag
_atom_site_refinement_flags_posn
O1 O 0.08703(6) 0.36907(13) 0.31328(5) 0.0184(2) Uani 1 1 d .
H1 H 0.0411 0.3971 0.2707 0.028 Uiso 1 1 calc GR
O2 O 0.06999(6) 0.96129(13) 0.31908(6) 0.0196(2) Uani 1 1 d .
H2 H 0.0793 1.0875 0.3220 0.029 Uiso 1 1 calc GR
N1 N 0.32697(7) 0.78440(17) 0.49244(6) 0.0187(2) Uani 1 1 d .
C2 C 0.18523(9) 0.59480(19) 0.51635(8) 0.0172(3) Uani 1 1 d .
C7 C 0.09959(9) 0.53372(18) 0.37236(7) 0.0156(2) Uani 1 1 d .
H7 H 0.0389 0.6163 0.3559 0.019 Uiso 1 1 calc R
C8 C 0.18648(8) 0.68253(18) 0.37916(7) 0.0154(3) Uani 1 1 d .
C007 C 0.12004(9) 0.46039(19) 0.46029(8) 0.0173(3) Uani 1 1 d .
C9 C 0.27907(9) 0.57815(19) 0.37373(8) 0.0175(3) Uani 1 1 d .
C1 C 0.22066(8) 0.76381(18) 0.47028(7) 0.0156(3) Uani 1 1 d .
H1A H 0.1901 0.8983 0.4738 0.019 Uiso 1 1 calc R
C6 C 0.07772(9) 0.2934(2) 0.48797(8) 0.0207(3) Uani 1 1 d .
H6 H 0.0338 0.2046 0.4502 0.025 Uiso 1 1 calc R
C3 C 0.20931(9) 0.5653(2) 0.60187(8) 0.0212(3) Uani 1 1 d .
H3 H 0.2524 0.6554 0.6396 0.025 Uiso 1 1 calc R
C11 C 0.38682(9) 0.89842(19) 0.55940(7) 0.0172(3) Uani 1 1 d .
C10 C 0.36316(9) 0.6138(2) 0.45446(8) 0.0186(3) Uani 1 1 d .
H10A H 0.3758 0.4906 0.4894 0.022 Uiso 1 1 calc R
H10B H 0.4229 0.6527 0.4441 0.022 Uiso 1 1 calc R
C16 C 0.34841(9) 1.0578(2) 0.59564(8) 0.0218(3) Uani 1 1 d .
H16 H 0.2809 1.0819 0.5770 0.026 Uiso 1 1 calc R
C12 C 0.48919(9) 0.8656(2) 0.59037(8) 0.0204(3) Uani 1 1 d .
H12 H 0.5167 0.7595 0.5683 0.025 Uiso 1 1 calc R
C18 C 0.15640(9) 0.85774(19) 0.31527(8) 0.0183(3) Uani 1 1 d .
H18A H 0.2099 0.9572 0.3261 0.022 Uiso 1 1 calc R
H18B H 0.1435 0.8011 0.2598 0.022 Uiso 1 1 calc R
C5 C 0.10264(10) 0.2625(2) 0.57324(9) 0.0233(3) Uani 1 1 d .
H5 H 0.0759 0.1506 0.5929 0.028 Uiso 1 1 calc R
C13 C 0.54953(9) 0.9904(2) 0.65367(8) 0.0228(3) Uani 1 1 d .
H13 H 0.6172 0.9677 0.6728 0.027 Uiso 1 1 calc R
C15 C 0.41030(10) 1.1801(2) 0.65901(8) 0.0234(3) Uani 1 1 d .
H15 H 0.3834 1.2859 0.6818 0.028 Uiso 1 1 calc R
C4 C 0.16737(10) 0.3975(2) 0.62970(8) 0.0241(3) Uani 1 1 d .
H4 H 0.1828 0.3755 0.6866 0.029 Uiso 1 1 calc R
C17 C 0.28818(10) 0.4883(2) 0.30683(9) 0.0230(3) Uani 1 1 d .
C14 C 0.51117(10) 1.1480(2) 0.68900(8) 0.0229(3) Uani 1 1 d .
H14 H 0.5520 1.2301 0.7317 0.027 Uiso 1 1 calc R
H17A H 0.3510(13) 0.434(3) 0.3060(10) 0.030(4) Uiso 1 1 d .
H17B H 0.2312(14) 0.474(3) 0.2541(12) 0.040(5) Uiso 1 1 d .

loop_
_atom_site_aniso_label
_atom_site_aniso_U_11
_atom_site_aniso_U_22
_atom_site_aniso_U_33
_atom_site_aniso_U_23
_atom_site_aniso_U_13
_atom_site_aniso_U_12
O1 0.0208(4) 0.0118(4) 0.0181(4) -0.0022(3) 0.0008(3) -0.0006(3)
O2 0.0210(4) 0.0101(4) 0.0234(5) 0.0006(3) 0.0020(4) 0.0018(3)
N1 0.0149(5) 0.0198(5) 0.0201(5) -0.0062(4) 0.0042(4) 0.0007(4)
C2 0.0165(5) 0.0156(6) 0.0198(6) 0.0004(5) 0.0068(5) 0.0043(4)
C7 0.0170(6) 0.0104(5) 0.0179(6) -0.0018(4) 0.0036(4) 0.0007(4)
C8 0.0165(6) 0.0120(5) 0.0161(6) -0.0009(4) 0.0035(4) 0.0000(4)
C007 0.0170(6) 0.0141(6) 0.0208(6) 0.0012(5) 0.0064(5) 0.0042(4)
C9 0.0178(6) 0.0136(6) 0.0204(6) -0.0006(5) 0.0057(5) -0.0004(4)
C1 0.0146(5) 0.0139(6) 0.0165(6) -0.0016(4) 0.0029(4) 0.0014(4)
C6 0.0218(6) 0.0148(6) 0.0271(7) 0.0006(5) 0.0102(5) 0.0024(5)
C3 0.0232(6) 0.0196(6) 0.0202(6) -0.0010(5) 0.0064(5) 0.0055(5)
C11 0.0184(6) 0.0162(6) 0.0160(6) 0.0005(5) 0.0044(5) -0.0018(5)
C10 0.0167(6) 0.0182(6) 0.0202(6) -0.0023(5) 0.0055(5) 0.0029(5)
C16 0.0172(6) 0.0233(7) 0.0226(6) -0.0049(5) 0.0036(5) 0.0011(5)
C12 0.0190(6) 0.0205(6) 0.0212(6) -0.0007(5) 0.0060(5) 0.0012(5)
C18 0.0206(6) 0.0141(6) 0.0190(6) 0.0013(5) 0.0049(5) 0.0002(4)
C5 0.0295(7) 0.0167(6) 0.0292(7) 0.0043(5) 0.0169(6) 0.0048(5)
C13 0.0161(6) 0.0256(7) 0.0238(7) 0.0008(5) 0.0029(5) -0.0028(5)
C15 0.0262(7) 0.0204(6) 0.0224(6) -0.0047(5) 0.0065(5) 0.0000(5)
C4 0.0328(7) 0.0224(7) 0.0200(6) 0.0039(5) 0.0127(5) 0.0093(5)
C17 0.0221(6) 0.0227(7) 0.0240(7) -0.0052(5) 0.0074(5) 0.0003(5)
C14 0.0238(6) 0.0208(7) 0.0203(6) -0.0017(5) 0.0026(5) -0.0069(5)

loop_
_atom_type_symbol
_atom_type_description
_atom_type_scat_dispersion_real
_atom_type_scat_dispersion_imag
_atom_type_scat_source
C C 0.0181 0.0091 'International Tables Vol C Tables 4.2.6.8 and 6.1.1.4'
H H 0.0000 0.0000 'International Tables Vol C Tables 4.2.6.8 and 6.1.1.4'
N N 0.0311 0.0180 'International Tables Vol C Tables 4.2.6.8 and 6.1.1.4'
O O 0.0492 0.0322 'International Tables Vol C Tables 4.2.6.8 and 6.1.1.4'

loop_
_geom_angle_atom_site_label_1
_geom_angle_atom_site_label_2
_geom_angle_atom_site_label_3
_geom_angle
C7 O1 H1 109.5
C18 O2 H2 109.5
C11 N1 C1 124.77(10)
C11 N1 C10 123.14(10)
C10 N1 C1 108.72(9)
C007 C2 C1 110.75(10)
C007 C2 C3 120.40(12)
C3 C2 C1 128.85(11)
O1 C7 H7 108.1
O1 C7 C8 114.56(10)
O1 C7 C007 114.00(10)
C8 C7 H7 108.1
C007 C7 H7 108.1
C007 C7 C8 103.76(9)
C7 C8 C1 104.91(9)
C9 C8 C7 115.32(10)
C9 C8 C1 102.72(9)
C18 C8 C7 111.98(9)
C18 C8 C9 108.95(10)
C18 C8 C1 112.60(10)
C2 C007 C7 110.49(11)
C2 C007 C6 121.13(12)
C6 C007 C7 128.22(11)
C10 C9 C8 109.13(10)
C17 C9 C8 126.02(11)
C17 C9 C10 124.53(12)
N1 C1 C2 115.97(10)
N1 C1 C8 103.90(9)
N1 C1 H1A 111.1
C2 C1 C8 103.15(9)
C2 C1 H1A 111.1
C8 C1 H1A 111.1
C007 C6 H6 120.8
C5 C6 C007 118.46(12)
C5 C6 H6 120.8
C2 C3 H3 120.7
C2 C3 C4 118.54(12)
C4 C3 H3 120.7
N1 C11 C16 121.30(11)
N1 C11 C12 120.88(11)
C16 C11 C12 117.73(11)
N1 C10 C9 102.73(9)
N1 C10 H10A 111.2
N1 C10 H10B 111.2
C9 C10 H10A 111.2
C9 C10 H10B 111.2
H10A C10 H10B 109.1
C11 C16 H16 119.7
C15 C16 C11 120.61(12)
C15 C16 H16 119.7
C11 C12 H12 119.7
C13 C12 C11 120.54(12)
C13 C12 H12 119.7
O2 C18 C8 110.61(10)
O2 C18 H18A 109.5
O2 C18 H18B 109.5
C8 C18 H18A 109.5
C8 C18 H18B 109.5
H18A C18 H18B 108.1
C6 C5 H5 119.7
C6 C5 C4 120.67(12)
C4 C5 H5 119.7
C12 C13 H13 119.3
C14 C13 C12 121.44(12)
C14 C13 H13 119.3
C16 C15 H15 119.3
C14 C15 C16 121.46(12)
C14 C15 H15 119.3
C3 C4 H4 119.6
C5 C4 C3 120.80(12)
C5 C4 H4 119.6
C9 C17 H17A 122.0(10)
C9 C17 H17B 121.6(11)
H17A C17 H17B 116.3(14)
C13 C14 C15 118.22(12)
C13 C14 H14 120.9
C15 C14 H14 120.9

loop_
_geom_bond_atom_site_label_1
_geom_bond_atom_site_label_2
_geom_bond_distance
O1 H1 0.8200
O1 C7 1.4287(14)
O2 H2 0.8200
O2 C18 1.4335(15)
N1 C1 1.4561(15)
N1 C11 1.3849(16)
N1 C10 1.4561(15)
C2 C007 1.3908(17)
C2 C1 1.5254(17)
C2 C3 1.3925(18)
C7 H7 0.9800
C7 C8 1.5490(16)
C7 C007 1.5020(17)
C8 C9 1.5250(16)
C8 C1 1.5524(16)
C8 C18 1.5232(16)
C007 C6 1.3929(18)
C9 C10 1.5127(16)
C9 C17 1.3235(18)
C1 H1A 0.9800
C6 H6 0.9300
C6 C5 1.3884(19)
C3 H3 0.9300
C3 C4 1.3950(19)
C11 C16 1.4028(18)
C11 C12 1.4060(17)
C10 H10A 0.9700
C10 H10B 0.9700
C16 H16 0.9300
C16 C15 1.3885(18)
C12 H12 0.9300
C12 C13 1.3887(18)
C18 H18A 0.9700
C18 H18B 0.9700
C5 H5 0.9300
C5 C4 1.393(2)
C13 H13 0.9300
C13 C14 1.3849(19)
C15 H15 0.9300
C15 C14 1.3851(19)
C4 H4 0.9300
C17 H17A 0.975(17)
C17 H17B 0.996(19)
C14 H14 0.9300
